data_2235783
loop_
_publ_author_name
'McNeese, Timothy J.'
'Pike, Robert D.'

_publ_section_title
;
 Bis(tetraethylammonium) oxalate dihydrate
;
_journal_coeditor_code FB2256
_journal_issue 8
_journal_name_full 'Acta Crystallographica Section E'
_journal_page_first o2382
_journal_page_last o2383
_journal_paper_doi 10.1107/S160053681203022X
_journal_volume 68
_journal_year 2012
_chemical_formula_iupac '2C8 H20 N +, C2 O4 2-, 2H2 O'
_chemical_formula_moiety '2(C8 H20 N +), C2 O4 2-, 2(H2 O)'
_chemical_formula_sum 'C18 H44 N2 O6'
_chemical_formula_weight 384.55
_chemical_name_systematic
;
Bis(tetraethylammonium) oxalate dihydrate
;
_space_group_IT_number 29
_symmetry_cell_setting orthorhombic
_symmetry_space_group_name_Hall 'P 2c -2ac'
_symmetry_space_group_name_H-M 'P c a 21'
_atom_sites_solution_hydrogens difmap
_atom_sites_solution_primary direct
_atom_sites_solution_secondary difmap
_audit_creation_method SHELXL-97
_cell_angle_alpha 90.00
_cell_angle_beta 90.00
_cell_angle_gamma 90.00
_cell_formula_units_Z 4
_cell_length_a 19.9302(4)
_cell_length_b 7.66270(10)
_cell_length_c 14.3253(3)
_cell_measurement_reflns_used 6094
_cell_measurement_temperature 100(2)
_cell_measurement_theta_max 68.35
_cell_measurement_theta_min 3.80
_cell_volume 2187.75(7)
_computing_cell_refinement '<i>SAINT-Plus</i> (Bruker, 2004)'
_computing_data_collection '<i>APEX2</i> (Bruker, 2004)'
_computing_data_reduction '<i>SAINT-Plus</i> (Bruker, 2004)'
_computing_molecular_graphics
;
<i>ORTEP-3</i> (Farrugia, 1997) and <i>Mercury</i>
(Macrae <i>et al.</i>, 2006)
;
_computing_publication_material '<i>SHELXL97</i> (Sheldrick, 2008)'
_computing_structure_refinement '<i>SHELXLE</i> (H\"ubschle <i>et al.</i>, 2011)'
_computing_structure_solution '<i>SHELXS97</i> (Sheldrick, 2008)'
_diffrn_ambient_temperature 100(2)
_diffrn_measured_fraction_theta_full 0.994
_diffrn_measured_fraction_theta_max 0.994
_diffrn_measurement_device_type 'Bruker SMART APEXII CCD'
_diffrn_measurement_method '\w and \y'
_diffrn_radiation_monochromator graphite
_diffrn_radiation_source 'fine-focus sealed tube'
_diffrn_radiation_type CuK\a
_diffrn_radiation_wavelength 1.54178
_diffrn_reflns_av_R_equivalents 0.0673
_diffrn_reflns_av_sigmaI/netI 0.0369
_diffrn_reflns_limit_h_max 23
_diffrn_reflns_limit_h_min -23
_diffrn_reflns_limit_k_max 9
_diffrn_reflns_limit_k_min -8
_diffrn_reflns_limit_l_max 16
_diffrn_reflns_limit_l_min -16
_diffrn_reflns_number 17374
_diffrn_reflns_theta_full 66.99
_diffrn_reflns_theta_max 66.99
_diffrn_reflns_theta_min 4.44
_diffrn_standards_number 0
_exptl_absorpt_coefficient_mu 0.698
_exptl_absorpt_correction_T_max 0.9659
_exptl_absorpt_correction_T_min 0.8075
_exptl_absorpt_correction_type multi-scan
_exptl_absorpt_process_details '(<i>SADABS</i>; Sheldrick, 2004)'
_exptl_crystal_colour colorless
_exptl_crystal_density_diffrn 1.168
_exptl_crystal_density_method 'not measured'
_exptl_crystal_description plate
_exptl_crystal_F_000 856
_exptl_crystal_size_max 0.32
_exptl_crystal_size_mid 0.25
_exptl_crystal_size_min 0.05
_refine_diff_density_max 0.199
_refine_diff_density_min -0.159
_refine_ls_extinction_coef 0.0018(3)
_refine_ls_extinction_expression Fc^*^=kFc[1+0.001xFc^2^\l^3^/sin(2\q)]^-1/4^
_refine_ls_extinction_method '<i>SHELXLE</i> (H\"ubschle <i>et al.</i>, 2011)'
_refine_ls_goodness_of_fit_ref 1.073
_refine_ls_hydrogen_treatment mixed
_refine_ls_matrix_type full
_refine_ls_number_constraints 152
_refine_ls_number_parameters 256
_refine_ls_number_reflns 2026
_refine_ls_number_restraints 1
_refine_ls_restrained_S_all 1.072
_refine_ls_R_factor_all 0.0327
_refine_ls_R_factor_gt 0.0311
_refine_ls_shift/su_max 0.000
_refine_ls_shift/su_mean 0.000
_refine_ls_structure_factor_coef Fsqd
_refine_ls_weighting_details 'calc w=1/[\s^2^(Fo^2^)+(0.0468P)^2^+0.3359P] where P=(Fo^2^+2Fc^2^)/3'
_refine_ls_weighting_scheme calc
_refine_ls_wR_factor_gt 0.0800
_refine_ls_wR_factor_ref 0.0811
_reflns_number_gt 1953
_reflns_number_total 2026
_reflns_threshold_expression I>2sigma(I)
_cod_data_source_file fb2256.cif
_cod_data_source_block I
_cod_original_sg_symbol_H-M Pca21
_cod_database_code 2235783
_cod_database_fobs_code 2235783

loop_
_symmetry_equiv_pos_as_xyz
'x, y, z'
'-x, -y, z+1/2'
'x+1/2, -y, z'
'-x+1/2, y, z+1/2'

loop_
_atom_site_type_symbol
_atom_site_label
_atom_site_fract_x
_atom_site_fract_y
_atom_site_fract_z
_atom_site_U_iso_or_equiv
_atom_site_adp_type
_atom_site_calc_flag
_atom_site_refinement_flags
_atom_site_occupancy
_atom_site_symmetry_multiplicity
O O1 0.44416(8) 0.9370(2) 0.66940(11) 0.0260(4) Uani d . 1 4
O O2 0.54192(8) 1.0741(2) 0.69474(11) 0.0245(4) Uani d . 1 4
O O3 0.53292(7) 0.8233(2) 0.84977(11) 0.0263(4) Uani d . 1 4
O O4 0.44453(8) 0.9997(2) 0.87126(11) 0.0254(4) Uani d . 1 4
C C1 0.49202(10) 0.9852(3) 0.71976(14) 0.0162(4) Uani d . 1 4
C C2 0.48956(10) 0.9310(3) 0.82269(14) 0.0167(4) Uani d . 1 4
N N1 0.52560(8) 0.5362(2) 0.52871(12) 0.0155(4) Uani d . 1 4
C C3 0.48056(10) 0.3892(3) 0.56294(15) 0.0191(4) Uani d . 1 4
H H3A 0.4527 0.3484 0.5100 0.023 Uiso calc R 1 4
H H3B 0.5092 0.2903 0.5826 0.023 Uiso calc R 1 4
C C4 0.43481(12) 0.4368(3) 0.64282(19) 0.0321(6) Uani d . 1 4
H H4A 0.4618 0.4682 0.6975 0.048 Uiso calc R 1 4
H H4B 0.4061 0.3369 0.6581 0.048 Uiso calc R 1 4
H H4C 0.4067 0.5363 0.6248 0.048 Uiso calc R 1 14
C C5 0.48413(10) 0.6851(3) 0.48890(15) 0.0194(4) Uani d . 1 4
H H5A 0.4561 0.7342 0.5396 0.023 Uiso calc R 1 4
H H5B 0.5151 0.7782 0.4678 0.023 Uiso calc R 1 4
C C6 0.43882(13) 0.6362(3) 0.40826(19) 0.0331(6) Uani d . 1 4
H H6A 0.4200 0.7423 0.3804 0.050 Uiso calc R 1 4
H H6B 0.4023 0.5620 0.4310 0.050 Uiso calc R 1 4
H H6C 0.4648 0.5726 0.3612 0.050 Uiso calc R 1 4
C C7 0.57042(10) 0.4560(3) 0.45509(15) 0.0191(4) Uani d . 1 4
H H7A 0.5418 0.4061 0.4053 0.023 Uiso calc R 1 4
H H7B 0.5958 0.3587 0.4837 0.023 Uiso calc R 1 4
C C8 0.61999(11) 0.5824(3) 0.41095(17) 0.0267(5) Uani d . 1 4
H H8A 0.6519 0.6226 0.4584 0.040 Uiso calc R 1 4
H H8B 0.5956 0.6828 0.3854 0.040 Uiso calc R 1 4
H H8C 0.6444 0.5233 0.3606 0.040 Uiso calc R 1 4
C C9 0.56591(10) 0.6129(3) 0.60804(14) 0.0180(4) Uani d . 1 4
H H9A 0.5347 0.6644 0.6542 0.022 Uiso calc R 1 4
H H9B 0.5943 0.7084 0.5833 0.022 Uiso calc R 1 4
C C10 0.61047(11) 0.4815(3) 0.65726(16) 0.0231(5) Uani d . 1 4
H H10A 0.5836 0.3801 0.6759 0.035 Uiso calc R 1 4
H H10B 0.6303 0.5355 0.7128 0.035 Uiso calc R 1 4
H H10C 0.6463 0.4440 0.6149 0.035 Uiso calc R 1 4
N N2 0.74829(8) 0.0031(2) 0.76685(12) 0.0164(4) Uani d . 1 4
C C11 0.72670(10) 0.1585(3) 0.70941(15) 0.0189(4) Uani d . 1 4
H H11A 0.6954 0.2301 0.7470 0.023 Uiso calc R 1 4
H H11B 0.7019 0.1160 0.6540 0.023 Uiso calc R 1 4
C C12 0.78410(11) 0.2737(3) 0.67665(17) 0.0257(5) Uani d . 1 4
H H12A 0.8076 0.3218 0.7310 0.039 Uiso calc R 1 4
H H12B 0.7663 0.3694 0.6386 0.039 Uiso calc R 1 4
H H12C 0.8154 0.2043 0.6392 0.039 Uiso calc R 1 4
C C13 0.79440(10) -0.1148(3) 0.71088(15) 0.0195(4) Uani d . 1 4
H H13A 0.8343 -0.0467 0.6918 0.023 Uiso calc R 1 4
H H13B 0.8100 -0.2106 0.7518 0.023 Uiso calc R 1 4
C C14 0.76283(11) -0.1938(3) 0.62449(16) 0.0243(5) Uani d . 1 4
H H14A 0.7287 -0.2792 0.6430 0.036 Uiso calc R 1 4
H H14B 0.7975 -0.2519 0.5873 0.036 Uiso calc R 1 4
H H14C 0.7418 -0.1014 0.5873 0.036 Uiso calc R 1 4
C C15 0.78792(10) 0.0602(3) 0.85239(15) 0.0204(4) Uani d . 1 4
H H15A 0.8001 -0.0449 0.8888 0.024 Uiso calc R 1 4
H H15B 0.8302 0.1154 0.8312 0.024 Uiso calc R 1 4
C C16 0.75169(11) 0.1864(3) 0.91622(15) 0.0247(5) Uani d . 1 4
H H16A 0.7430 0.2955 0.8827 0.037 Uiso calc R 1 4
H H16B 0.7796 0.2103 0.9711 0.037 Uiso calc R 1 4
H H16C 0.7090 0.1349 0.9362 0.037 Uiso calc R 1 4
C C17 0.68437(10) -0.0925(3) 0.79498(14) 0.0177(4) Uani d . 1 4
H H17A 0.6562 -0.0122 0.8324 0.021 Uiso calc R 1 4
H H17B 0.6590 -0.1220 0.7377 0.021 Uiso calc R 1 4
C C18 0.69534(10) -0.2576(3) 0.85037(15) 0.0213(4) Uani d . 1 4
H H18A 0.6519 -0.3112 0.8646 0.032 Uiso calc R 1 4
H H18B 0.7187 -0.2296 0.9087 0.032 Uiso calc R 1 4
H H18C 0.7226 -0.3391 0.8138 0.032 Uiso calc R 1 4
O O5 0.38115(7) 0.9648(2) 0.03930(11) 0.0216(3) Uani d . 1 4
H H1W 0.4148(16) 0.023(4) 0.547(3) 0.032 Uiso d . 1 4
H H2W 0.4216(17) 0.071(4) 0.461(3) 0.032 Uiso d . 1 4
O O6 0.39111(7) 0.0424(2) 0.50150(12) 0.0235(3) Uani d . 1 4
H H3W 0.4112(17) 0.951(4) 0.082(3) 0.035 Uiso d . 1 4
H H4W 0.4061(16) 0.968(4) -0.009(3) 0.035 Uiso d . 1 4

loop_
_atom_site_aniso_label
_atom_site_aniso_U_11
_atom_site_aniso_U_22
_atom_site_aniso_U_33
_atom_site_aniso_U_12
_atom_site_aniso_U_13
_atom_site_aniso_U_23
O1 0.0228(8) 0.0430(9) 0.0122(8) 0.0059(6) -0.0052(6) -0.0044(7)
O2 0.0276(8) 0.0317(8) 0.0143(8) -0.0002(6) 0.0056(6) 0.0056(6)
O3 0.0217(7) 0.0387(9) 0.0185(8) 0.0006(6) -0.0022(6) 0.0122(7)
O4 0.0247(8) 0.0400(9) 0.0114(7) -0.0035(7) 0.0055(6) -0.0047(6)
C1 0.0175(10) 0.0226(10) 0.0085(9) 0.0064(7) 0.0016(8) -0.0021(8)
C2 0.0128(9) 0.0265(10) 0.0109(10) -0.0050(7) -0.0016(8) 0.0008(8)
N1 0.0153(8) 0.0194(8) 0.0120(8) -0.0007(7) -0.0004(7) -0.0002(6)
C3 0.0176(9) 0.0211(10) 0.0187(10) -0.0045(8) -0.0009(8) 0.0010(8)
C4 0.0275(12) 0.0354(13) 0.0334(14) -0.0027(10) 0.0150(11) 0.0028(10)
C5 0.0199(9) 0.0203(9) 0.0181(10) 0.0036(7) -0.0028(8) 0.0008(8)
C6 0.0365(13) 0.0322(12) 0.0306(13) 0.0062(10) -0.0179(11) -0.0034(10)
C7 0.0188(10) 0.0249(10) 0.0134(10) 0.0039(8) 0.0026(8) -0.0021(8)
C8 0.0243(11) 0.0342(11) 0.0216(11) 0.0024(9) 0.0090(9) 0.0016(9)
C9 0.0172(9) 0.0242(10) 0.0125(10) -0.0029(8) -0.0015(8) -0.0014(8)
C10 0.0226(11) 0.0291(11) 0.0176(11) -0.0012(8) -0.0068(9) 0.0012(9)
N2 0.0121(7) 0.0252(9) 0.0119(8) -0.0003(7) -0.0011(7) 0.0019(7)
C11 0.0161(9) 0.0250(10) 0.0156(9) 0.0006(8) -0.0026(8) 0.0053(9)
C12 0.0217(10) 0.0316(11) 0.0239(11) -0.0041(9) -0.0012(9) 0.0084(9)
C13 0.0141(9) 0.0296(10) 0.0149(10) 0.0031(8) 0.0032(8) 0.0019(9)
C14 0.0239(11) 0.0331(11) 0.0159(10) 0.0019(8) 0.0035(8) -0.0017(9)
C15 0.0171(9) 0.0300(11) 0.0140(10) 0.0002(8) -0.0055(8) 0.0014(8)
C16 0.0249(10) 0.0346(11) 0.0146(10) -0.0017(9) -0.0041(8) -0.0032(9)
C17 0.0120(9) 0.0279(11) 0.0132(10) -0.0013(8) 0.0007(7) 0.0008(8)
C18 0.0216(10) 0.0296(11) 0.0128(10) -0.0006(8) 0.0014(8) 0.0014(8)
O5 0.0169(7) 0.0371(8) 0.0109(7) -0.0003(6) 0.0004(7) 0.0001(6)
O6 0.0195(8) 0.0351(8) 0.0159(8) 0.0004(6) -0.0043(7) 0.0009(7)

loop_
_atom_type_symbol
_atom_type_description
_atom_type_scat_dispersion_real
_atom_type_scat_dispersion_imag
_atom_type_scat_source
C C 0.0181 0.0091 'International Tables Vol C Tables 4.2.6.8 and 6.1.1.4'
H H 0.0000 0.0000 'International Tables Vol C Tables 4.2.6.8 and 6.1.1.4'
N N 0.0311 0.0180 'International Tables Vol C Tables 4.2.6.8 and 6.1.1.4'
O O 0.0492 0.0322 'International Tables Vol C Tables 4.2.6.8 and 6.1.1.4'

loop_
_geom_angle_atom_site_label_1
_geom_angle_atom_site_label_2
_geom_angle_atom_site_label_3
_geom_angle
O1 C1 O2 126.7(2)
O1 C1 C2 116.77(19)
O2 C1 C2 116.50(18)
O4 C2 O3 126.7(2)
O4 C2 C1 116.34(18)
O3 C2 C1 116.95(18)
C9 N1 C7 111.62(15)
C9 N1 C5 106.21(16)
C7 N1 C5 111.38(16)
C9 N1 C3 111.07(16)
C7 N1 C3 105.78(16)
C5 N1 C3 110.86(15)
C4 C3 N1 114.95(18)
C4 C3 H3A 108.5
N1 C3 H3A 108.5
C4 C3 H3B 108.5
N1 C3 H3B 108.5
H3A C3 H3B 107.5
C3 C4 H4A 109.5
C3 C4 H4B 109.5
H4A C4 H4B 109.5
C3 C4 H4C 109.5
H4A C4 H4C 109.5
H4B C4 H4C 109.5
C6 C5 N1 115.14(17)
C6 C5 H5A 108.5
N1 C5 H5A 108.5
C6 C5 H5B 108.5
N1 C5 H5B 108.5
H5A C5 H5B 107.5
C5 C6 H6A 109.5
C5 C6 H6B 109.5
H6A C6 H6B 109.5
C5 C6 H6C 109.5
H6A C6 H6C 109.5
H6B C6 H6C 109.5
N1 C7 C8 114.48(17)
N1 C7 H7A 108.6
C8 C7 H7A 108.6
N1 C7 H7B 108.6
C8 C7 H7B 108.6
H7A C7 H7B 107.6
C7 C8 H8A 109.5
C7 C8 H8B 109.5
H8A C8 H8B 109.5
C7 C8 H8C 109.5
H8A C8 H8C 109.5
H8B C8 H8C 109.5
N1 C9 C10 113.75(17)
N1 C9 H9A 108.8
C10 C9 H9A 108.8
N1 C9 H9B 108.8
C10 C9 H9B 108.8
H9A C9 H9B 107.7
C9 C10 H10A 109.5
C9 C10 H10B 109.5
H10A C10 H10B 109.5
C9 C10 H10C 109.5
H10A C10 H10C 109.5
H10B C10 H10C 109.5
C11 N2 C13 110.73(16)
C11 N2 C15 111.11(16)
C13 N2 C15 106.39(15)
C11 N2 C17 106.56(15)
C13 N2 C17 111.08(16)
C15 N2 C17 111.05(16)
N2 C11 C12 114.34(16)
N2 C11 H11A 108.7
C12 C11 H11A 108.7
N2 C11 H11B 108.7
C12 C11 H11B 108.7
H11A C11 H11B 107.6
C11 C12 H12A 109.5
C11 C12 H12B 109.5
H12A C12 H12B 109.5
C11 C12 H12C 109.5
H12A C12 H12C 109.5
H12B C12 H12C 109.5
C14 C13 N2 114.72(16)
C14 C13 H13A 108.6
N2 C13 H13A 108.6
C14 C13 H13B 108.6
N2 C13 H13B 108.6
H13A C13 H13B 107.6
C13 C14 H14A 109.5
C13 C14 H14B 109.5
H14A C14 H14B 109.5
C13 C14 H14C 109.5
H14A C14 H14C 109.5
H14B C14 H14C 109.5
C16 C15 N2 114.97(16)
C16 C15 H15A 108.5
N2 C15 H15A 108.5
C16 C15 H15B 108.5
N2 C15 H15B 108.5
H15A C15 H15B 107.5
C15 C16 H16A 109.5
C15 C16 H16B 109.5
H16A C16 H16B 109.5
C15 C16 H16C 109.5
H16A C16 H16C 109.5
H16B C16 H16C 109.5
C18 C17 N2 114.90(16)
C18 C17 H17A 108.5
N2 C17 H17A 108.5
C18 C17 H17B 108.5
N2 C17 H17B 108.5
H17A C17 H17B 107.5
C17 C18 H18A 109.5
C17 C18 H18B 109.5
H18A C18 H18B 109.5
C17 C18 H18C 109.5
H18A C18 H18C 109.5
H18B C18 H18C 109.5
H3W O5 H4W 100(3)
H1W O6 H2W 100(3)

loop_
_geom_bond_atom_site_label_1
_geom_bond_atom_site_label_2
_geom_bond_distance
O1 C1 1.252(3)
O2 C1 1.258(3)
O3 C2 1.256(3)
O4 C2 1.252(3)
C1 C2 1.533(3)
N1 C9 1.511(2)
N1 C7 1.513(2)
N1 C5 1.520(3)
N1 C3 1.522(3)
C3 C4 1.508(3)
C3 H3A 0.9900
C3 H3B 0.9900
C4 H4A 0.9800
C4 H4B 0.9800
C4 H4C 0.9800
C5 C6 1.514(3)
C5 H5A 0.9900
C5 H5B 0.9900
C6 H6A 0.9800
C6 H6B 0.9800
C6 H6C 0.9800
C7 C8 1.521(3)
C7 H7A 0.9900
C7 H7B 0.9900
C8 H8A 0.9800
C8 H8B 0.9800
C8 H8C 0.9800
C9 C10 1.517(3)
C9 H9A 0.9900
C9 H9B 0.9900
C10 H10A 0.9800
C10 H10B 0.9800
C10 H10C 0.9800
N2 C11 1.510(3)
N2 C13 1.518(3)
N2 C15 1.522(3)
N2 C17 1.524(2)
C11 C12 1.520(3)
C11 H11A 0.9900
C11 H11B 0.9900
C12 H12A 0.9800
C12 H12B 0.9800
C12 H12C 0.9800
C13 C14 1.514(3)
C13 H13A 0.9900
C13 H13B 0.9900
C14 H14A 0.9800
C14 H14B 0.9800
C14 H14C 0.9800
C15 C16 1.514(3)
C15 H15A 0.9900
C15 H15B 0.9900
C16 H16A 0.9800
C16 H16B 0.9800
C16 H16C 0.9800
C17 C18 1.509(3)
C17 H17A 0.9900
C17 H17B 0.9900
C18 H18A 0.9800
C18 H18B 0.9800
C18 H18C 0.9800
O5 H3W 0.87(4)
O5 H4W 0.86(4)
O6 H1W 0.82(4)
O6 H2W 0.87(4)

loop_
_geom_hbond_atom_site_label_D
_geom_hbond_atom_site_label_H
_geom_hbond_atom_site_label_A
_geom_hbond_site_symmetry_A
_geom_hbond_distance_DH
_geom_hbond_distance_HA
_geom_hbond_distance_DA
_geom_hbond_angle_DHA
O6 H1W O1 1_545 0.82(4) 1.96(4) 2.749(2) 161(3)
O6 H2W O3 2_664 0.87(4) 2.00(4) 2.842(2) 162(3)
O5 H3W O2 2_674 0.86(4) 1.88(4) 2.720(2) 166(4)
O5 H4W O4 1_554 0.85(4) 1.89(4) 2.732(2) 167(3)
C3 H3B O2 1_545 0.99 2.40 3.300(3) 151
C5 H5A O1 1_555 0.99 2.43 3.324(3) 149
C5 H5B O4 2_674 0.99 2.34 3.270(3) 157
C7 H7A O3 2_664 0.99 2.44 3.332(3) 150
C8 H8B O4 2_674 0.98 2.57 3.497(3) 158
C10 H10A O2 1_545 0.98 2.50 3.450(3) 162
C11 H11B O5 2_665 0.99 2.41 3.384(3) 167
C13 H13A O1 3_565 0.99 2.37 3.334(3) 165
C15 H15B O4 3_565 0.99 2.51 3.166(3) 124
C16 H16C O6 2_655 0.98 2.59 3.559(3) 170
C18 H18A O3 1_545 0.98 2.59 3.296(2) 129

loop_
_geom_torsion_atom_site_label_1
_geom_torsion_atom_site_label_2
_geom_torsion_atom_site_label_3
_geom_torsion_atom_site_label_4
_geom_torsion
O1 C1 C2 O4 -67.8(3)
O2 C1 C2 O4 111.9(2)
O1 C1 C2 O3 112.5(2)
O2 C1 C2 O3 -67.8(3)
C9 N1 C3 C4 54.2(2)
C7 N1 C3 C4 175.46(18)
C5 N1 C3 C4 -63.7(2)
C9 N1 C5 C6 -179.36(19)
C7 N1 C5 C6 58.9(2)
C3 N1 C5 C6 -58.6(2)
C9 N1 C7 C8 -59.2(2)
C5 N1 C7 C8 59.3(2)
C3 N1 C7 C8 179.88(18)
C7 N1 C9 C10 -58.9(2)
C5 N1 C9 C10 179.55(17)
C3 N1 C9 C10 58.9(2)
C13 N2 C11 C12 -60.6(2)
C15 N2 C11 C12 57.4(2)
C17 N2 C11 C12 178.52(18)
C11 N2 C13 C14 -62.2(2)
C15 N2 C13 C14 176.99(17)
C17 N2 C13 C14 56.0(2)
C11 N2 C15 C16 56.9(2)
C13 N2 C15 C16 177.47(17)
C17 N2 C15 C16 -61.6(2)
C11 N2 C17 C18 177.74(17)
C13 N2 C17 C18 57.1(2)
C15 N2 C17 C18 -61.1(2)

loop_
_cod_related_entry_id
_cod_related_entry_database
_cod_related_entry_code
1 ChemSpider 30657950
